data_9017570
loop_
_publ_author_name
'Lussier, A. J.'
'Hawthorne, F. C.'

_publ_section_title
;
 Short-range constraints on chemical and structural variations in bavenite
 Sample: 33BAV
;
_journal_name_full 'Mineralogical Magazine'
_journal_page_first 213
_journal_page_last 239
_journal_volume 75
_journal_year 2011
_chemical_compound_source 'Vlastejovice, Czech Republic'
_chemical_formula_sum 'Al1.664 Be2.37 Ca4 H2 Na0.01 O28 Si8.966'
_chemical_name_mineral Bavenite
_space_group_IT_number 63
_space_group_name_Hall '-C 2c 2'
_space_group_name_H-M_alt 'C m c m'
_symmetry_space_group_name_H-M 'C m c m'
_cell_angle_alpha 90
_cell_angle_beta 90
_cell_angle_gamma 90
_cell_length_a 23.1949
_cell_length_b 5.0067
_cell_length_c 19.4370
_cell_formula_units_Z 4
_cell_volume 2257.217
_database_code_amcsd 0019891
_exptl_crystal_density_diffrn 2.733
_cod_data_source_file inputs/fixed/downloads/18/18396.cif
_cod_data_source_block 18396
_cod_original_formula_sum 'Na.01 Ca4 Si8.966 Be2.37 Al1.664 O28 H2'
_cod_database_code 9017570

loop_
_space_group_symop_operation_xyz
x,y,z
1/2+x,1/2+y,z
x,-y,1/2+z
1/2+x,1/2-y,1/2+z
-x,y,1/2-z
1/2-x,1/2+y,1/2-z
-x,y,z
1/2-x,1/2+y,z
x,-y,-z
1/2+x,1/2-y,-z
x,y,1/2-z
1/2+x,1/2+y,1/2-z
-x,-y,1/2+z
1/2-x,1/2-y,1/2+z
-x,-y,-z
1/2-x,1/2-y,-z

loop_
_atom_site_aniso_label
_atom_site_aniso_U_11
_atom_site_aniso_U_22
_atom_site_aniso_U_33
_atom_site_aniso_U_12
_atom_site_aniso_U_13
_atom_site_aniso_U_23
Na 0.01330 0.01230 0.01160 -0.00010 -0.00040 0.00122
Ca 0.01330 0.01230 0.01160 -0.00010 -0.00040 0.00122
SiT1 0.00940 0.00930 0.00870 0.00000 0.00000 0.00000
BeT2 0.01060 0.00780 0.01040 -0.00120 0.00000 0.00000
SiT3 0.01000 0.00850 0.00840 0.00000 0.00000 -0.00020
BeT3 0.01000 0.00850 0.00840 0.00000 0.00000 -0.00020
SiT4 0.01050 0.00850 0.00790 0.00000 0.00000 0.00080
AlT4 0.01050 0.00850 0.00790 0.00000 0.00000 0.00080
SiT5 0.01080 0.01010 0.00900 0.00000 0.00000 -0.00010
SiT6 0.00970 0.00920 0.00940 0.00000 0.00050 0.00080
O1 0.01530 0.01010 0.00880 0.00000 0.00000 -0.00190
O2 0.01230 0.01240 0.01620 0.00000 0.00000 0.00050
O3 0.01630 0.01560 0.01280 0.00410 0.00430 0.00000
O4 0.01620 0.01270 0.01240 0.00330 0.00140 0.00000
O5 0.01520 0.01680 0.01000 0.00340 -0.00050 0.00090
O6 0.01450 0.00890 0.01380 0.00260 0.00160 0.00200
O7 0.01270 0.01190 0.01360 0.00190 0.00320 0.00200
O8 0.01280 0.00940 0.01630 0.00070 0.00000 0.00000
O9 0.00800 0.00990 0.01130 -0.00060 0.00000 0.00000

loop_
_atom_site_label
_atom_site_fract_x
_atom_site_fract_y
_atom_site_fract_z
_atom_site_occupancy
_atom_site_U_iso_or_equiv
Na 0.08406 0.24351 0.15246 0.00250 0.01240
Ca 0.08406 0.24351 0.15246 1.00000 0.01240
SiT1 0.00000 0.77900 0.25000 1.00000 0.00910
BeT2 0.12507 0.81330 0.25000 1.00000 0.00960
SiT3 0.00000 0.72308 0.10456 0.81500 0.00900
BeT3 0.00000 0.72308 0.10456 0.18500 0.00900
SiT4 0.09524 0.50000 0.00000 0.16800 0.00900
AlT4 0.09524 0.50000 0.00000 0.83200 0.00900
SiT5 0.17018 0.00000 0.00000 1.00000 0.00998
SiT6 0.21414 0.85474 0.14310 1.00000 0.00942
O1 0.00000 0.57510 0.18272 1.00000 0.01140
O2 0.00000 0.03470 0.11328 1.00000 0.01360
O3 0.05741 0.59930 0.07145 1.00000 0.01490
O4 0.13141 0.23090 0.03626 1.00000 0.01380
O5 0.20825 0.86370 0.05998 1.00000 0.01400
O6 0.23346 0.55520 0.16476 1.00000 0.01240
O7 0.15457 0.92870 0.18000 1.00000 0.01270
O8 0.12101 0.48810 0.25000 1.00000 0.01280
O9 0.05877 0.95240 0.25000 1.00000 0.00990
H8 0.16280 0.46000 0.25000 1.00000 0.01500

loop_
_cod_related_entry_id
_cod_related_entry_database
_cod_related_entry_code
1 AMCSD 0019891
